data_4115054
loop_
_publ_author_name
'Mikio Yasutake'
'Toru Koga'
'Youichi Sakamoto'
'Shingo Komatsu'
'Ming Zhou'
'Katsuya Sako'
'Hitoshi Tatemitsu'
'Satoru Onaka'
'Yoshio Aso'
'Shinobu Inoue'
'Teruo Shinmyozu'

_publ_section_title
;
 An Alternative Synthetic Route of [35](1,2,3,4,5)Cyclophane, and
 Structural Properties of Multibridged [3n]Cyclophanes and Their
 Charge-Transfer Complexes in the Solid State1
;
_journal_name_full 'Journal of the American Chemical Society'
_journal_page_first 10136
_journal_page_last 10145
_journal_paper_doi 10.1021/ja012363k
_journal_volume 124
_journal_year 2002
_chemical_formula_moiety 'C48 H50 N2 '
_chemical_formula_sum 'C48 H50 N2'
_chemical_formula_weight 654.94
_space_group_IT_number 15
_symmetry_cell_setting monoclinic
_symmetry_Int_Tables_number 15
_symmetry_space_group_name_Hall '-C 2yc'
_symmetry_space_group_name_H-M 'C 1 2/c 1'
_cell_angle_alpha 90
_cell_angle_beta 91.3215(4)
_cell_angle_gamma 90
_cell_formula_units_Z 8
_cell_length_a 29.5522(6)
_cell_length_b 9.1868(2)
_cell_length_c 26.3966(6)
_cell_measurement_reflns_used 35946
_cell_measurement_temperature 93.2
_cell_measurement_theta_max 27.5
_cell_measurement_theta_min 2.0
_cell_volume 7164.5(3)
_computing_cell_refinement PROCESS-AUTO
_computing_data_collection PROCESS-AUTO
_computing_data_reduction 'teXsan Ver. 1.11'
_computing_publication_material 'teXsan Ver. 1.11'
_computing_structure_refinement SHELXL97
_computing_structure_solution SIR88
_diffrn_detector_area_resol_mean 10.00
_diffrn_measurement_device_type 'Rigaku RAXIS-RAPID Imaging Plate'
_diffrn_measurement_method \w
_diffrn_radiation_type 'Mo K\a'
_diffrn_radiation_wavelength 0.7107
_diffrn_reflns_av_R_equivalents 0.000
_diffrn_reflns_limit_h_max 38
_diffrn_reflns_limit_h_min 0
_diffrn_reflns_limit_k_max 11
_diffrn_reflns_limit_k_min 0
_diffrn_reflns_limit_l_max 34
_diffrn_reflns_limit_l_min -34
_diffrn_reflns_number 30797
_diffrn_reflns_theta_max 27.48
_exptl_absorpt_coefficient_mu 0.069
_exptl_absorpt_correction_T_max 0.993
_exptl_absorpt_correction_T_min 0.837
_exptl_absorpt_correction_type multi-scan
_exptl_absorpt_process_details '(Higashi, 1995)'
_exptl_crystal_colour black
_exptl_crystal_density_diffrn 1.214
_exptl_crystal_description needle
_exptl_crystal_size_max 0.500
_exptl_crystal_size_mid 0.100
_exptl_crystal_size_min 0.100
_refine_diff_density_max 0.98
_refine_diff_density_min -0.37
_refine_ls_extinction_coef 0.0000
_refine_ls_extinction_expression Fc^*^=kFc[1+0.001xFc^2^\l^3^/sin(2\q)]^-1/4^
_refine_ls_extinction_method SHELXL
_refine_ls_goodness_of_fit_ref 1.005
_refine_ls_hydrogen_treatment noref
_refine_ls_number_parameters 469
_refine_ls_number_reflns 5757
_refine_ls_R_factor_gt 0.0533
_refine_ls_shift/su_max 0.0010
_refine_ls_structure_factor_coef Fsqd
_refine_ls_weighting_details 'w = 1/[\s^2^(Fo^2^) + (0.1098P)^2^+0.4854P] where P=(Fo^2^+2Fc^2^)/3'
_refine_ls_weighting_scheme calc
_refine_ls_wR_factor_ref 0.1712
_reflns_number_gt 5757
_reflns_number_total 8135
_reflns_threshold_expression >2.0sigma(I)
_cod_data_source_file ja012363k_04.cif
_cod_data_source_block 33ct-2
_cod_original_formula_sum 'C48 H50 N2 '
_cod_database_code 4115054

loop_
_symmetry_equiv_pos_as_xyz
x,y,z
-x,y,1/2-z
-x,-y,-z
x,-y,1/2+z
1/2+x,1/2+y,z
1/2-x,1/2+y,1/2-z
1/2-x,1/2-y,-z
1/2+x,1/2-y,1/2+z

loop_
_atom_site_label
_atom_site_type_symbol
_atom_site_fract_x
_atom_site_fract_y
_atom_site_fract_z
_atom_site_U_iso_or_equiv
_atom_site_adp_type
_atom_site_occupancy
_atom_site_calc_flag
_atom_site_refinement_flags
N(1) N 0.75229(6) -0.2015(2) 0.08430(9) 0.0528(6) Uani 1.00 d .
N(2) N 0.87214(5) -0.0825(2) 0.00164(6) 0.0282(3) Uani 1.00 d .
C(1) C 0.88141(6) 0.2181(2) 0.23988(6) 0.0228(4) Uani 1.00 d .
C(2) C 0.91683(6) 0.2677(2) 0.21072(6) 0.0222(3) Uani 1.00 d .
C(3) C 0.91327(6) 0.4040(2) 0.18823(6) 0.0222(3) Uani 1.00 d .
C(4) C 0.87392(6) 0.4855(2) 0.19143(6) 0.0234(4) Uani 1.00 d .
C(5) C 0.83937(6) 0.4339(2) 0.22127(7) 0.0253(4) Uani 1.00 d .
C(6) C 0.84215(6) 0.2987(2) 0.24511(6) 0.0244(4) Uani 1.00 d .
C(7) C 0.95522(6) 0.1673(2) 0.19712(7) 0.0249(4) Uani 1.00 d .
C(8) C 0.95382(6) 0.1219(2) 0.14054(7) 0.0231(4) Uani 1.00 d .
C(9) C 0.91297(6) 0.0319(2) 0.12224(7) 0.0225(3) Uani 1.00 d .
C(10) C 0.86844(6) 0.1138(2) 0.12025(6) 0.0204(3) Uani 1.00 d .
C(11) C 0.86448(6) 0.2459(2) 0.09451(6) 0.0201(3) Uani 1.00 d .
C(12) C 0.82655(6) 0.3339(2) 0.09929(6) 0.0218(3) Uani 1.00 d .
C(13) C 0.79094(6) 0.2832(2) 0.12792(7) 0.0242(4) Uani 1.00 d .
C(14) C 0.79353(6) 0.1521(2) 0.15374(7) 0.0245(4) Uani 1.00 d .
C(15) C 0.83207(6) 0.0670(2) 0.14857(7) 0.0228(4) Uani 1.00 d .
C(16) C 0.82677(6) 0.4888(2) 0.07933(7) 0.0268(4) Uani 1.00 d .
C(17) C 0.86453(7) 0.5820(2) 0.10004(8) 0.0325(4) Uani 1.00 d .
C(18) C 0.86648(7) 0.6178(2) 0.15768(7) 0.0291(4) Uani 1.00 d .
C(19) C 0.75904(6) 0.1148(2) 0.19339(8) 0.0322(4) Uani 1.00 d .
C(20) C 0.75808(8) 0.2260(3) 0.23737(9) 0.0321(5) Uani 0.85 d P
C(21) C 0.7833(4) 0.092(1) 0.2496(5) 0.026(2) Uani 0.15 d P
C(22) C 0.80120(7) 0.2347(2) 0.27088(7) 0.0306(4) Uani 1.00 d .
C(23) C 0.70620(5) 0.2789(2) 0.01778(6) 0.0204(3) Uani 1.00 d .
C(24) C 0.72690(5) 0.1544(2) 0.03198(6) 0.0210(3) Uani 1.00 d .
C(25) C 0.77156(5) 0.1186(2) 0.01487(6) 0.0191(3) Uani 1.00 d .
C(26) C 0.79180(6) -0.0107(2) 0.02854(7) 0.0228(3) Uani 1.00 d .
C(27) C 0.76988(6) -0.1158(2) 0.05993(9) 0.0334(4) Uani 1.00 d .
C(28) C 0.83649(6) -0.0492(2) 0.01313(7) 0.0229(3) Uani 1.00 d .
C(29) C 0.62279(6) 0.0414(2) 0.07798(7) 0.0255(4) Uani 1.00 d .
C(30) C 0.59650(6) 0.1041(2) 0.03940(7) 0.0241(4) Uani 1.00 d .
C(31) C 0.58060(5) 0.2453(2) 0.04277(6) 0.0218(3) Uani 1.00 d .
C(32) C 0.59338(6) 0.3285(2) 0.08484(7) 0.0222(3) Uani 1.00 d .
C(33) C 0.61954(6) 0.2701(2) 0.12437(7) 0.0240(4) Uani 1.00 d .
C(34) C 0.63492(6) 0.1267(2) 0.11969(7) 0.0254(4) Uani 1.00 d .
C(35) C 0.63278(7) -0.1204(2) 0.07639(9) 0.0351(5) Uani 1.00 d .
C(36) C 0.5957(4) -0.224(1) 0.0911(5) 0.020(2) Uani 0.15 d P
C(37) C 0.61555(7) -0.2063(2) 0.1207(1) 0.0284(5) Uani 0.85 d P
C(38) C 0.56433(6) -0.2186(2) 0.12769(8) 0.0304(4) Uani 1.00 d .
C(39) C 0.54064(6) -0.0745(2) 0.13540(7) 0.0235(4) Uani 1.00 d .
C(40) C 0.51357(5) -0.0151(2) 0.09678(7) 0.0222(3) Uani 1.00 d .
C(41) C 0.49751(5) 0.1270(2) 0.09875(6) 0.0213(3) Uani 1.00 d .
C(42) C 0.50823(6) 0.2086(2) 0.14169(7) 0.0242(4) Uani 1.00 d .
C(43) C 0.53578(6) 0.1542(2) 0.18065(7) 0.0255(4) Uani 1.00 d .
C(44) C 0.55044(6) 0.0104(2) 0.17810(7) 0.0251(4) Uani 1.00 d .
C(45) C 0.47450(6) 0.1956(2) 0.05267(7) 0.0255(4) Uani 1.00 d .
C(46) C 0.49890(6) 0.3275(2) 0.02997(7) 0.0275(4) Uani 1.00 d .
C(47) C 0.54477(6) 0.3002(2) 0.00589(7) 0.0278(4) Uani 1.00 d .
C(48) C 0.62607(7) 0.3524(2) 0.17363(7) 0.0322(4) Uani 1.00 d .
C(49) C 0.60674(8) 0.2783(2) 0.21957(8) 0.0397(5) Uani 1.00 d .
C(50) C 0.55517(7) 0.2547(2) 0.22162(7) 0.0341(4) Uani 1.00 d .
H(1) H 0.8840 0.1275 0.2572 0.0245 Uiso 1.00 calc .
H(2) H 0.9382 0.4423 0.1707 0.0236 Uiso 1.00 calc .
H(3) H 0.8128 0.4918 0.2260 0.0276 Uiso 1.00 calc .
H(4) H 0.9531 0.0823 0.2172 0.0285 Uiso 1.00 calc .
H(5) H 0.9826 0.2165 0.2043 0.0285 Uiso 1.00 calc .
H(6) H 0.9805 0.0653 0.1348 0.0254 Uiso 1.00 calc .
H(7) H 0.9550 0.2077 0.1205 0.0254 Uiso 1.00 calc .
H(8) H 0.9100 -0.0484 0.1443 0.0243 Uiso 1.00 calc .
H(9) H 0.9189 -0.0020 0.0889 0.0243 Uiso 1.00 calc .
H(10) H 0.8884 0.2759 0.0730 0.0209 Uiso 1.00 calc .
H(11) H 0.7641 0.3393 0.1303 0.0266 Uiso 1.00 calc .
H(12) H 0.8336 -0.0246 0.1654 0.0246 Uiso 1.00 calc .
H(13) H 0.7991 0.5335 0.0878 0.0296 Uiso 1.00 calc .
H(14) H 0.8292 0.4848 0.0436 0.0296 Uiso 1.00 calc .
H(15) H 0.8636 0.6716 0.0825 0.0372 Uiso 1.00 calc .
H(16) H 0.8924 0.5330 0.0928 0.0372 Uiso 1.00 calc .
H(17) H 0.8384 0.6615 0.1662 0.0313 Uiso 1.00 calc .
H(18) H 0.8903 0.6844 0.1642 0.0313 Uiso 1.00 calc .
H(19) H 0.8087 0.1396 0.2820 0.0342 Uiso 1.00 calc .
H(20) H 0.7948 0.2940 0.2995 0.0342 Uiso 1.00 calc .
H(21) H 0.7525 0.3195 0.2235 0.0484 Uiso 0.85 calc P
H(22) H 0.7337 0.2001 0.2588 0.0484 Uiso 0.85 calc P
H(23) H 0.8098 0.0088 0.2488 0.0401 Uiso 0.15 calc P
H(24) H 0.7658 0.0224 0.2074 0.0353 Uiso 1.00 calc .
H(25) H 0.7297 0.1135 0.1778 0.0353 Uiso 1.00 calc .
H(26) H 0.6765 0.2996 0.0292 0.0401 Uiso 1.00 calc .
H(27) H 0.7149 0.0892 0.0586 0.0401 Uiso 1.00 calc .
H(28) H 0.5887 0.0479 0.0105 0.0261 Uiso 1.00 calc .
H(29) H 0.5840 0.4274 0.0866 0.0228 Uiso 1.00 calc .
H(30) H 0.6537 0.0868 0.1457 0.0269 Uiso 1.00 calc .
H(31) H 0.6643 -0.1329 0.0764 0.0398 Uiso 1.00 calc .
H(32) H 0.6191 -0.1588 0.0467 0.0398 Uiso 1.00 calc .
H(33) H 0.5767 -0.2328 0.0679 0.0401 Uiso 0.15 calc P
H(34) H 0.6263 -0.3032 0.1167 0.0467 Uiso 1.00 calc .
H(35) H 0.6277 -0.1650 0.1504 0.0467 Uiso 0.85 calc P
H(36) H 0.5518 -0.2628 0.0979 0.0345 Uiso 1.00 calc .
H(37) H 0.5596 -0.2772 0.1559 0.0345 Uiso 1.00 calc .
H(38) H 0.5060 -0.0742 0.0680 0.0230 Uiso 1.00 calc .
H(39) H 0.4965 0.3043 0.1441 0.0249 Uiso 1.00 calc .
H(40) H 0.5678 -0.0305 0.2050 0.0261 Uiso 1.00 calc .
H(41) H 0.4454 0.2261 0.0618 0.0277 Uiso 1.00 calc .
H(42) H 0.4721 0.1230 0.0268 0.0277 Uiso 1.00 calc .
H(43) H 0.4795 0.3670 0.0043 0.0295 Uiso 1.00 calc .
H(44) H 0.5036 0.3959 0.0561 0.0295 Uiso 1.00 calc .
H(45) H 0.5405 0.2285 -0.0199 0.0303 Uiso 1.00 calc .
H(46) H 0.5547 0.3878 -0.0084 0.0303 Uiso 1.00 calc .
H(47) H 0.6577 0.3667 0.1790 0.0351 Uiso 1.00 calc .
H(48) H 0.6116 0.4440 0.1698 0.0351 Uiso 1.00 calc .
H(49) H 0.6166 0.3340 0.2478 0.0453 Uiso 1.00 calc .
H(50) H 0.6214 0.1845 0.2212 0.0453 Uiso 1.00 calc .
H(51) H 0.5486 0.2163 0.2533 0.0380 Uiso 1.00 calc .
H(52) H 0.5413 0.3479 0.2172 0.0380 Uiso 1.00 calc .

loop_
_atom_site_aniso_label
_atom_site_aniso_U_11
_atom_site_aniso_U_22
_atom_site_aniso_U_33
_atom_site_aniso_U_12
_atom_site_aniso_U_13
_atom_site_aniso_U_23
N(1) 0.036(1) 0.036(1) 0.087(2) 0.0091(8) 0.015(1) 0.030(1)
N(2) 0.0250(8) 0.0243(8) 0.0353(9) 0.0052(6) -0.0006(6) -0.0043(7)
C(1) 0.0310(9) 0.0214(8) 0.0157(7) -0.0041(7) -0.0019(7) 0.0014(6)
C(2) 0.0264(8) 0.0236(9) 0.0164(7) -0.0050(7) -0.0027(6) -0.0020(7)
C(3) 0.0272(9) 0.0217(8) 0.0177(8) -0.0060(7) .0026(6) -0.0032(7)
C(4) 0.0328(9) 0.0172(8) 0.0203(8) -0.0049(7) .0016(7) -0.0035(7)
C(5) 0.0307(9) 0.0224(9) 0.0228(8) -0.0007(7) .0032(7) -0.0053(7)
C(6) 0.0294(9) 0.0258(9) 0.0180(8) -0.0067(7) .0023(7) -0.0024(7)
C(7) 0.0249(9) 0.0267(9) 0.0229(8) -0.0012(7) -0.0038(7) 0.0040(7)
C(8) 0.0220(8) 0.0228(8) 0.0245(8) 0.0027(7) 0.0020(7) 0.0013(7)
C(9) 0.0246(8) 0.0194(8) 0.0234(8) 0.0027(7) 0.0001(7) 0.0012(7)
C(10) 0.0229(8) 0.0190(8) 0.0190(8) 0.0004(6) -0.0033(6) -0.0023(7)
C(11) 0.0230(8) 0.0207(8) 0.0165(7) 0.0013(6) 0.0004(6) -0.0009(6)
C(12) 0.0260(8) 0.0215(8) 0.0177(8) 0.0033(7) -0.0043(6) -0.0002(7)
C(13) 0.0198(8) 0.0268(9) 0.0261(9) 0.0039(7) -0.0012(7) -0.0036(7)
C(14) 0.0215(8) 0.0279(9) 0.0241(9) -0.0049(7) -0.0004(7) -0.0022(7)
C(15) 0.0260(9) 0.0194(8) 0.0228(8) -0.0039(7) -0.0030(7) 0.0010(7)
C(16) 0.0330(10) 0.0230(9) 0.0246(8) 0.0074(7) 0.0025(7) 0.0036(7)
C(17) 0.036(1) 0.0252(10) 0.036(1) -0.0004(8) 0.0021(8) 0.0078(8)
C(18) 0.039(1) 0.0159(8) 0.0328(10) -0.0005(7) 0.0066(8) 0.0003(7)
C(19) 0.0246(9) 0.039(1) 0.034(1) -0.0096(8) .0032(8) -0.0006(9)
C(20) 0.027(1) 0.037(1) 0.032(1) -0.0062(9) .0111(9) -0.0004(10)
C(21) 0.022(6) 0.029(6) 0.028(6) -0.003(5) -0.004(5) 0.010(5)
C(22) 0.0316(10) 0.034(1) 0.0269(9) -0.0055(8) 0.0091(8) 0.0017(8)
C(23) 0.0157(7) 0.0238(9) 0.0218(8) 0.0005(6) 0.0015(6) 0.0011(7)
C(24) 0.0171(8) 0.0236(8) 0.0224(8) -0.0005(6) 0.0009(6) 0.0028(7)
C(25) 0.0164(8) 0.0207(8) 0.0202(8) -0.0001(6) -0.0007(6) -0.0002(7)
C(26) 0.0201(8) 0.0199(8) 0.0284(9) 0.0014(6) 0.0003(7) 0.0014(7)
C(27) 0.0239(9) 0.0246(9) 0.052(1) 0.0074(7) 0.0057(8) 0.0109(9)
C(28) 0.0242(9) 0.0175(8) 0.0270(9) 0.0023(7) -0.0023(7) 0.0007(7)
C(29) 0.0186(8) 0.0202(8) 0.038(1) -0.0025(6) .0114(7) -0.0015(8)
C(30) 0.0227(8) 0.0251(9) 0.0248(8) -0.0073(7) .0094(7) -0.0082(7)
C(31) 0.0168(8) 0.0264(9) 0.0226(8) -0.0044(6) .0059(6) -0.0003(7)
C(32) 0.0222(8) 0.0181(8) 0.0264(9) -0.0016(6) .0041(7) -0.0020(7)
C(33) 0.0202(8) 0.0236(9) 0.0283(9) -0.0065(7) .0012(7) -0.0031(7)
C(34) 0.0171(8) 0.0260(9) 0.0331(9) -0.0014(7) 0.0008(7) 0.0028(8)
C(35) 0.0286(10) 0.0217(9) 0.056(1) 0.0005(8) 0.0139(9) -0.0055(9)
C(36) 0.020(5) 0.012(5) 0.029(6) 0.001(4) -0.006(5) -0.007(4)
C(37) 0.025(1) 0.020(1) 0.040(1) 0.0025(8) 0.004(1) 0.0026(10)
C(38) 0.0268(9) 0.0191(9) 0.046(1) -0.0004(7) 0.0047(8) 0.0059(8)
C(39) 0.0181(8) 0.0199(8) 0.0327(9) -0.0031(6) 0.0066(7) 0.0063(7)
C(40) 0.0176(8) 0.0221(8) 0.0271(9) -0.0053(6) 0.0038(7) 0.0001(7)
C(41) 0.0157(7) 0.0250(9) 0.0235(8) -0.0014(6) 0.0055(6) 0.0058(7)
C(42) 0.0264(9) 0.0225(9) 0.0241(8) 0.0028(7) 0.0076(7) 0.0033(7)
C(43) 0.0295(9) 0.0279(9) 0.0193(8) -0.0005(7) 0.0059(7) 0.0031(7)
C(44) 0.0239(9) 0.0279(9) 0.0237(8) 0.0005(7) 0.0035(7) 0.0082(7)
C(45) 0.0174(8) 0.0316(10) 0.0276(9) -0.0014(7) -0.0003(7) 0.0062(8)
C(46) 0.0226(9) 0.0328(10) 0.0269(9) -0.0018(7) -0.0027(7) 0.0086(8)
C(47) 0.0256(9) 0.037(1) 0.0207(8) -0.0065(8) 0.0013(7) 0.0039(8)
C(48) 0.040(1) 0.0279(10) 0.0285(10) -0.0047(8) -0.0081(8) -0.0041(8)
C(49) 0.061(1) 0.030(1) 0.0276(10) -0.0092(10) -0.0083(10) -0.0011(8)
C(50) 0.047(1) 0.036(1) 0.0201(9) 0.0031(9) 0.0028(8) -0.0014(8)

loop_
_atom_type_symbol
_atom_type_description
_atom_type_scat_dispersion_real
_atom_type_scat_dispersion_imag
_atom_type_scat_source
C C 0.003 0.002
;International Tables for Crystallography
(1992, Vol. C, Tables 4.2.6.8 and 6.1.1.4)
;
H H 0.000 0.000
;International Tables for Crystallography
(1992, Vol. C, Table 6.1.1.4)
;
N N 0.006 0.003
;International Tables for Crystallography
(1992, Vol. C, Tables 4.2.6.8 and 6.1.1.4)
;

loop_
_geom_angle_atom_site_label_1
_geom_angle_atom_site_label_2
_geom_angle_atom_site_label_3
_geom_angle
_geom_angle_site_symmetry_1
_geom_angle_site_symmetry_2
_geom_angle_site_symmetry_3
_geom_angle_publ_flag
C(2) C(1) C(6) 121.5(2) . . 0_555 yes
C(1) C(2) C(3) 118.8(2) . . 0_555 yes
C(1) C(2) C(7) 120.7(2) . . 0_555 yes
C(3) C(2) C(7) 119.9(2) . . 0_555 yes
C(2) C(3) C(4) 121.1(2) . . 0_555 yes
C(3) C(4) C(5) 118.6(2) . . 0_555 yes
C(3) C(4) C(18) 120.4(2) . . 0_555 yes
C(5) C(4) C(18) 120.5(2) . . 0_555 yes
C(4) C(5) C(6) 121.6(2) . . 0_555 yes
C(1) C(6) C(5) 118.2(2) . . 0_555 yes
C(1) C(6) C(22) 121.0(2) . . 0_555 yes
C(5) C(6) C(22) 120.5(2) . . 0_555 yes
C(2) C(7) C(8) 112.9(1) . . 0_555 yes
C(7) C(8) C(9) 116.9(2) . . 0_555 yes
C(8) C(9) C(10) 114.9(1) . . 0_555 yes
C(9) C(10) C(11) 120.8(2) . . 0_555 yes
C(9) C(10) C(15) 120.6(1) . . 0_555 yes
C(11) C(10) C(15) 118.2(2) . . 0_555 yes
C(10) C(11) C(12) 121.4(2) . . 0_555 yes
C(11) C(12) C(13) 118.5(2) . . 0_555 yes
C(11) C(12) C(16) 120.3(2) . . 0_555 yes
C(13) C(12) C(16) 120.8(2) . . 0_555 yes
C(12) C(13) C(14) 121.7(2) . . 0_555 yes
C(13) C(14) C(15) 118.5(2) . . 0_555 yes
C(13) C(14) C(19) 120.4(2) . . 0_555 yes
C(15) C(14) C(19) 120.4(2) . . 0_555 yes
C(10) C(15) C(14) 121.6(2) . . 0_555 yes
C(12) C(16) C(17) 114.7(2) . . 0_555 yes
C(16) C(17) C(18) 119.2(2) . . 0_555 yes
C(4) C(18) C(17) 113.9(1) . . 0_555 yes
C(14) C(19) C(20) 113.1(2) . . 0_555 yes
C(14) C(19) C(21) 111.4(4) . . 0_555 yes
C(20) C(19) C(21) 54.6(4) . . 0_555 yes
C(19) C(20) C(21) 66.1(5) . . 0_555 yes
C(19) C(20) C(22) 115.9(2) . . 0_555 yes
C(21) C(20) C(22) 60.4(5) . . 0_555 yes
C(19) C(21) C(20) 59.3(5) . . 0_555 yes
C(19) C(21) C(22) 111.6(8) . . 0_555 yes
C(20) C(21) C(22) 62.0(5) . . 0_555 yes
C(6) C(22) C(20) 114.9(2) . . 0_555 yes
C(6) C(22) C(21) 116.3(5) . . 0_555 yes
C(20) C(22) C(21) 57.5(5) . . 0_555 yes
C(24) C(23) C(25) 120.6(1) . 7_655 0_555 yes
C(23) C(24) C(25) 121.3(1) . . 0_555 yes
C(23) C(25) C(24) 118.1(1) 7_655 . 0_555 yes
C(23) C(25) C(26) 121.2(1) 7_655 . 0_555 yes
C(24) C(25) C(26) 120.7(2) . . 0_555 yes
C(25) C(26) C(27) 122.2(2) . . 0_555 yes
C(25) C(26) C(28) 122.4(2) . . 0_555 yes
C(27) C(26) C(28) 115.4(2) . . 0_555 yes
N(1) C(27) C(26) 178.8(2) . . 0_555 yes
N(2) C(28) C(26) 178.4(2) . . 0_555 yes
C(30) C(29) C(34) 118.4(2) . . 0_555 yes
C(30) C(29) C(35) 119.4(2) . . 0_555 yes
C(34) C(29) C(35) 121.8(2) . . 0_555 yes
C(29) C(30) C(31) 121.7(2) . . 0_555 yes
C(30) C(31) C(32) 118.7(2) . . 0_555 yes
C(30) C(31) C(47) 120.4(2) . . 0_555 yes
C(32) C(31) C(47) 120.3(2) . . 0_555 yes
C(31) C(32) C(33) 121.4(2) . . 0_555 yes
C(32) C(33) C(34) 118.2(2) . . 0_555 yes
C(32) C(33) C(48) 120.6(2) . . 0_555 yes
C(34) C(33) C(48) 120.7(2) . . 0_555 yes
C(29) C(34) C(33) 121.4(2) . . 0_555 yes
C(29) C(35) C(36) 118.0(4) . . 0_555 yes
C(29) C(35) C(37) 115.0(2) . . 0_555 yes
C(36) C(35) C(37) 37.9(5) . . 0_555 yes
C(35) C(36) C(37) 71.0(7) . . 0_555 yes
C(35) C(36) C(38) 132.2(8) . . 0_555 yes
C(37) C(36) C(38) 80.3(8) . . 0_555 yes
C(35) C(37) C(36) 71.1(7) . . 0_555 yes
C(35) C(37) C(38) 118.9(2) . . 0_555 yes
C(36) C(37) C(38) 60.7(7) . . 0_555 yes
C(36) C(38) C(37) 39.0(5) . . 0_555 yes
C(36) C(38) C(39) 117.1(5) . . 0_555 yes
C(37) C(38) C(39) 114.4(2) . . 0_555 yes
C(38) C(39) C(40) 120.2(2) . . 0_555 yes
C(38) C(39) C(44) 120.6(2) . . 0_555 yes
C(40) C(39) C(44) 118.5(2) . . 0_555 yes
C(39) C(40) C(41) 122.1(2) . . 0_555 yes
C(40) C(41) C(42) 117.7(2) . . 0_555 yes
C(40) C(41) C(45) 120.5(2) . . 0_555 yes
C(42) C(41) C(45) 121.3(2) . . 0_555 yes
C(41) C(42) C(43) 121.9(2) . . 0_555 yes
C(42) C(43) C(44) 118.9(2) . . 0_555 yes
C(42) C(43) C(50) 120.8(2) . . 0_555 yes
C(44) C(43) C(50) 119.8(2) . . 0_555 yes
C(39) C(44) C(43) 120.7(2) . . 0_555 yes
C(41) C(45) C(46) 115.7(1) . . 0_555 yes
C(45) C(46) C(47) 117.4(2) . . 0_555 yes
C(31) C(47) C(46) 113.7(1) . . 0_555 yes
C(33) C(48) C(49) 114.9(2) . . 0_555 yes
C(48) C(49) C(50) 118.9(2) . . 0_555 yes
C(43) C(50) C(49) 114.6(2) . . 0_555 yes

loop_
_geom_bond_atom_site_label_1
_geom_bond_atom_site_label_2
_geom_bond_distance
_geom_bond_site_symmetry_2
_geom_bond_publ_flag
N(1) C(27) 1.148(3) . yes
N(2) C(28) 1.145(2) . yes
C(1) C(2) 1.390(2) . yes
C(1) C(6) 1.386(3) . yes
C(2) C(3) 1.389(2) . yes
C(2) C(7) 1.512(3) . yes
C(3) C(4) 1.388(3) . yes
C(4) C(5) 1.387(3) . yes
C(4) C(18) 1.520(2) . yes
C(5) C(6) 1.394(3) . yes
C(6) C(22) 1.520(3) . yes
C(7) C(8) 1.550(3) . yes
C(8) C(9) 1.532(3) . yes
C(9) C(10) 1.515(3) . yes
C(10) C(11) 1.395(2) . yes
C(10) C(15) 1.391(3) . yes
C(11) C(12) 1.390(3) . yes
C(12) C(13) 1.390(3) . yes
C(12) C(16) 1.517(3) . yes
C(13) C(14) 1.385(3) . yes
C(14) C(15) 1.390(3) . yes
C(14) C(19) 1.517(3) . yes
C(16) C(17) 1.499(3) . yes
C(17) C(18) 1.556(3) . yes
C(19) C(20) 1.547(3) . yes
C(19) C(21) 1.64(1) . yes
C(20) C(21) 1.47(1) . yes
C(20) C(22) 1.536(3) . yes
C(21) C(22) 1.51(1) . yes
C(23) C(24) 1.347(2) . yes
C(23) C(25) 1.444(2) 7_655 yes
C(24) C(25) 1.443(2) . yes
C(25) C(26) 1.375(2) . yes
C(26) C(27) 1.436(3) . yes
C(26) C(28) 1.435(3) . yes
C(29) C(30) 1.391(3) . yes
C(29) C(34) 1.391(3) . yes
C(29) C(35) 1.516(3) . yes
C(30) C(31) 1.383(3) . yes
C(31) C(32) 1.393(2) . yes
C(31) C(47) 1.508(2) . yes
C(32) C(33) 1.392(3) . yes
C(33) C(34) 1.400(3) . yes
C(33) C(48) 1.513(3) . yes
C(35) C(36) 1.51(1) . yes
C(35) C(37) 1.509(3) . yes
C(36) C(37) 0.98(1) . yes
C(36) C(38) 1.36(1) . yes
C(37) C(38) 1.533(3) . yes
C(38) C(39) 1.514(3) . yes
C(39) C(40) 1.392(3) . yes
C(39) C(44) 1.395(3) . yes
C(40) C(41) 1.391(2) . yes
C(41) C(42) 1.390(2) . yes
C(41) C(45) 1.517(2) . yes
C(42) C(43) 1.390(3) . yes
C(43) C(44) 1.393(3) . yes
C(43) C(50) 1.524(3) . yes
C(45) C(46) 1.538(3) . yes
C(46) C(47) 1.531(3) . yes
C(48) C(49) 1.514(3) . yes
C(49) C(50) 1.541(3) . yes

loop_
_geom_contact_atom_site_label_1
_geom_contact_atom_site_label_2
_geom_contact_distance
_geom_contact_site_symmetry_2
N(2) C(36) 3.19(1) 7_645
N(2) C(35) 3.421(3) 7_645
C(46) C(46) 3.544(4) 3_665

loop_
_geom_torsion_atom_site_label_1
_geom_torsion_atom_site_label_2
_geom_torsion_atom_site_label_3
_geom_torsion_atom_site_label_4
_geom_torsion
_geom_torsion_site_symmetry_1
_geom_torsion_site_symmetry_2
_geom_torsion_site_symmetry_3
_geom_torsion_site_symmetry_4
_geom_torsion_publ_flag
N(1) C(27) C(26) C(25) 110(9) 0_555 14_1 5_555 55_5 yes
N(1) C(27) C(26) C(28) -70(9) 0_555 14_1 5_555 55_5 yes
N(2) C(28) C(26) C(25) 168(6) 0_555 14_1 5_555 55_5 yes
N(2) C(28) C(26) C(27) -11(6) 0_555 14_1 5_555 55_5 yes
C(1) C(2) C(3) C(4) -4.7(2) 0_555 14_1 5_555 55_5 yes
C(1) C(2) C(7) C(8) 107.9(2) 0_555 14_1 5_555 55_5 yes
C(1) C(6) C(5) C(4) 2.4(3) 0_555 14_1 5_555 55_5 yes
C(1) C(6) C(22) C(20) -119.6(2) 0_555 14_1 5_555 55_5 yes
C(1) C(6) C(22) C(21) -55.1(5) 0_555 14_1 5_555 55_5 yes
C(2) C(1) C(6) C(5) -1.6(2) 0_555 14_1 5_555 55_5 yes
C(2) C(1) C(6) C(22) 171.4(2) 0_555 14_1 5_555 55_5 yes
C(2) C(3) C(4) C(5) 5.4(2) 0_555 14_1 5_555 55_5 yes
C(2) C(3) C(4) C(18) -166.7(2) 0_555 14_1 5_555 55_5 yes
C(2) C(7) C(8) C(9) -63.8(2) 0_555 14_1 5_555 55_5 yes
C(3) C(2) C(1) C(6) 2.8(2) 0_555 14_1 5_555 55_5 yes
C(3) C(2) C(7) C(8) -62.9(2) 0_555 14_1 5_555 55_5 yes
C(3) C(4) C(5) C(6) -4.3(3) 0_555 14_1 5_555 55_5 yes
C(3) C(4) C(18) C(17) 62.3(2) 0_555 14_1 5_555 55_5 yes
C(4) C(3) C(2) C(7) 166.2(2) 0_555 14_1 5_555 55_5 yes
C(4) C(5) C(6) C(22) -170.7(2) 0_555 14_1 5_555 55_5 yes
C(4) C(18) C(17) C(16) 64.5(2) 0_555 14_1 5_555 55_5 yes
C(5) C(4) C(18) C(17) -109.7(2) 0_555 14_1 5_555 55_5 yes
C(5) C(6) C(22) C(20) 53.3(2) 0_555 14_1 5_555 55_5 yes
C(5) C(6) C(22) C(21) 117.8(5) 0_555 14_1 5_555 55_5 yes
C(6) C(1) C(2) C(7) -168.1(2) 0_555 14_1 5_555 55_5 yes
C(6) C(5) C(4) C(18) 167.8(2) 0_555 14_1 5_555 55_5 yes
C(6) C(22) C(20) C(19) 69.0(2) 0_555 14_1 5_555 55_5 yes
C(6) C(22) C(20) C(21) 106.5(6) 0_555 14_1 5_555 55_5 yes
C(6) C(22) C(21) C(19) -70.3(7) 0_555 14_1 5_555 55_5 yes
C(6) C(22) C(21) C(20) -104.0(4) 0_555 14_1 5_555 55_5 yes
C(7) C(8) C(9) C(10) 69.3(2) 0_555 14_1 5_555 55_5 yes
C(8) C(9) C(10) C(11) 52.5(2) 0_555 14_1 5_555 55_5 yes
C(8) C(9) C(10) C(15) -120.5(2) 0_555 14_1 5_555 55_5 yes
C(9) C(10) C(11) C(12) -169.1(2) 0_555 14_1 5_555 55_5 yes
C(9) C(10) C(15) C(14) 169.7(2) 0_555 14_1 5_555 55_5 yes
C(10) C(11) C(12) C(13) -4.1(2) 0_555 14_1 5_555 55_5 yes
C(10) C(11) C(12) C(16) 168.3(2) 0_555 14_1 5_555 55_5 yes
C(10) C(15) C(14) C(13) 3.0(3) 0_555 14_1 5_555 55_5 yes
C(10) C(15) C(14) C(19) -166.7(2) 0_555 14_1 5_555 55_5 yes
C(11) C(10) C(15) C(14) -3.5(3) 0_555 14_1 5_555 55_5 yes
C(11) C(12) C(13) C(14) 3.6(3) 0_555 14_1 5_555 55_5 yes
C(11) C(12) C(16) C(17) -55.9(2) 0_555 14_1 5_555 55_5 yes
C(12) C(11) C(10) C(15) 4.0(2) 0_555 14_1 5_555 55_5 yes
C(12) C(13) C(14) C(15) -3.1(3) 0_555 14_1 5_555 55_5 yes
C(12) C(13) C(14) C(19) 166.7(2) 0_555 14_1 5_555 55_5 yes
C(12) C(16) C(17) C(18) -64.3(2) 0_555 14_1 5_555 55_5 yes
C(13) C(12) C(16) C(17) 116.3(2) 0_555 14_1 5_555 55_5 yes
C(13) C(14) C(19) C(20) -59.3(2) 0_555 14_1 5_555 55_5 yes
C(13) C(14) C(19) C(21) -118.7(5) 0_555 14_1 5_555 55_5 yes
C(14) C(13) C(12) C(16) -168.7(2) 0_555 14_1 5_555 55_5 yes
C(14) C(19) C(20) C(21) -100.6(5) 0_555 14_1 5_555 55_5 yes
C(14) C(19) C(20) C(22) -65.2(2) 0_555 14_1 5_555 55_5 yes
C(14) C(19) C(21) C(20) 103.9(4) 0_555 14_1 5_555 55_5 yes
C(14) C(19) C(21) C(22) 69.2(7) 0_555 14_1 5_555 55_5 yes
C(15) C(14) C(19) C(20) 110.3(2) 0_555 14_1 5_555 55_5 yes
C(15) C(14) C(19) C(21) 50.9(5) 0_555 14_1 5_555 55_5 yes
C(19) C(20) C(21) C(22) 143.2(5) 0_555 14_1 5_555 55_5 yes
C(19) C(20) C(22) C(21) -37.5(6) 0_555 14_1 5_555 55_5 yes
C(19) C(21) C(20) C(22) -143.2(5) 0_555 14_1 5_555 55_5 yes
C(19) C(21) C(22) C(20) 33.7(4) 0_555 14_1 5_555 55_5 yes
C(20) C(19) C(21) C(22) -34.7(5) 0_555 14_1 5_555 55_5 yes
C(21) C(19) C(20) C(22) 35.4(5) 0_555 14_1 5_555 55_5 yes
C(23) C(24) C(25) C(26) -178.2(2) 0_555 14_1 5_555 55_5 yes
C(23) C(25) C(26) C(27) 178.4(2) 0_555 14_1 5_555 55_5 yes
C(23) C(25) C(26) C(28) -2.5(3) 0_555 14_1 5_555 55_5 yes
C(24) C(23) C(25) C(26) -178.2(2) 0_555 14_1 5_555 55_5 yes
C(24) C(25) C(26) C(27) 0.2(3) 0_555 14_1 5_555 55_5 yes
C(24) C(25) C(26) C(28) -178.8(2) 0_555 14_1 5_555 55_5 yes
C(29) C(30) C(31) C(32) 3.4(3) 0_555 14_1 5_555 55_5 yes
C(29) C(30) C(31) C(47) -167.5(2) 0_555 14_1 5_555 55_5 yes
C(29) C(34) C(33) C(32) -3.1(3) 0_555 14_1 5_555 55_5 yes
C(29) C(34) C(33) C(48) 169.2(2) 0_555 14_1 5_555 55_5 yes
C(29) C(35) C(36) C(37) -95.4(6) 0_555 14_1 5_555 55_5 yes
C(29) C(35) C(36) C(38) -38(1) 0_555 14_1 5_555 55_5 yes
C(29) C(35) C(37) C(36) 104.2(7) 0_555 14_1 5_555 55_5 yes
C(29) C(35) C(37) C(38) 65.5(3) 0_555 14_1 5_555 55_5 yes
C(30) C(29) C(34) C(33) 3.0(3) 0_555 14_1 5_555 55_5 yes
C(30) C(29) C(35) C(36) -76.7(6) 0_555 14_1 5_555 55_5 yes
C(30) C(29) C(35) C(37) -119.1(2) 0_555 14_1 5_555 55_5 yes
C(30) C(31) C(32) C(33) -3.5(3) 0_555 14_1 5_555 55_5 yes
C(30) C(31) C(47) C(46) 110.9(2) 0_555 14_1 5_555 55_5 yes
C(31) C(30) C(29) C(34) -3.1(3) 0_555 14_1 5_555 55_5 yes
C(31) C(30) C(29) C(35) 169.9(2) 0_555 14_1 5_555 55_5 yes
C(31) C(32) C(33) C(34) 3.4(3) 0_555 14_1 5_555 55_5 yes
C(31) C(32) C(33) C(48) -169.0(2) 0_555 14_1 5_555 55_5 yes
C(31) C(47) C(46) C(45) -62.8(2) 0_555 14_1 5_555 55_5 yes
C(32) C(31) C(47) C(46) -59.8(2) 0_555 14_1 5_555 55_5 yes
C(32) C(33) C(48) C(49) 116.3(2) 0_555 14_1 5_555 55_5 yes
C(33) C(32) C(31) C(47) 167.4(2) 0_555 14_1 5_555 55_5 yes
C(33) C(34) C(29) C(35) -169.9(2) 0_555 14_1 5_555 55_5 yes
C(33) C(48) C(49) C(50) -63.9(2) 0_555 14_1 5_555 55_5 yes
C(34) C(29) C(35) C(36) 96.1(6) 0_555 14_1 5_555 55_5 yes
C(34) C(29) C(35) C(37) 53.8(3) 0_555 14_1 5_555 55_5 yes
C(34) C(33) C(48) C(49) -55.8(2) 0_555 14_1 5_555 55_5 yes
C(35) C(36) C(37) C(38) 141.2(5) 0_555 14_1 5_555 55_5 yes
C(35) C(36) C(38) C(37) -53.2(8) 0_555 14_1 5_555 55_5 yes
C(35) C(36) C(38) C(39) 42(1) 0_555 14_1 5_555 55_5 yes
C(35) C(37) C(36) C(38) -141.2(5) 0_555 14_1 5_555 55_5 yes
C(35) C(37) C(38) C(36) 42.7(7) 0_555 14_1 5_555 55_5 yes
C(35) C(37) C(38) C(39) -60.9(3) 0_555 14_1 5_555 55_5 yes
C(36) C(35) C(37) C(38) -38.7(7) 0_555 14_1 5_555 55_5 yes
C(36) C(37) C(38) C(39) -103.6(7) 0_555 14_1 5_555 55_5 yes
C(36) C(38) C(39) C(40) 63.4(6) 0_555 14_1 5_555 55_5 yes
C(36) C(38) C(39) C(44) -107.6(6) 0_555 14_1 5_555 55_5 yes
C(37) C(35) C(36) C(38) 56.6(9) 0_555 14_1 5_555 55_5 yes
C(37) C(36) C(38) C(39) 96.0(6) 0_555 14_1 5_555 55_5 yes
C(37) C(38) C(39) C(40) 106.8(2) 0_555 14_1 5_555 55_5 yes
C(37) C(38) C(39) C(44) -64.2(2) 0_555 14_1 5_555 55_5 yes
C(38) C(39) C(40) C(41) -168.8(2) 0_555 14_1 5_555 55_5 yes
C(38) C(39) C(44) C(43) 167.3(2) 0_555 14_1 5_555 55_5 yes
C(39) C(40) C(41) C(42) -1.9(2) 0_555 14_1 5_555 55_5 yes
C(39) C(40) C(41) C(45) 170.3(2) 0_555 14_1 5_555 55_5 yes
C(39) C(44) C(43) C(42) 4.9(3) 0_555 14_1 5_555 55_5 yes
C(39) C(44) C(43) C(50) -166.6(2) 0_555 14_1 5_555 55_5 yes
C(40) C(39) C(44) C(43) -3.9(3) 0_555 14_1 5_555 55_5 yes
C(40) C(41) C(42) C(43) 3.0(3) 0_555 14_1 5_555 55_5 yes
C(40) C(41) C(45) C(46) -116.1(2) 0_555 14_1 5_555 55_5 yes
C(41) C(40) C(39) C(44) 2.4(3) 0_555 14_1 5_555 55_5 yes
C(41) C(42) C(43) C(44) -4.5(3) 0_555 14_1 5_555 55_5 yes
C(41) C(42) C(43) C(50) 166.9(2) 0_555 14_1 5_555 55_5 yes
C(41) C(45) C(46) C(47) 66.4(2) 0_555 14_1 5_555 55_5 yes
C(42) C(41) C(45) C(46) 55.8(2) 0_555 14_1 5_555 55_5 yes
C(42) C(43) C(50) C(49) -110.5(2) 0_555 14_1 5_555 55_5 yes
C(43) C(42) C(41) C(45) -169.1(2) 0_555 14_1 5_555 55_5 yes
C(43) C(50) C(49) C(48) 63.6(2) 0_555 14_1 5_555 55_5 yes
C(44) C(43) C(50) C(49) 60.9(2) 0_555 14_1 5_555 55_5 yes
C(44) C(43) C(50) C(49) 60.9(2) 0_555 14_1 5_555 55_5 yes
